data_4117769
loop_
_publ_author_name
'Tianbiao Liu'
'Shentan Chen'
'Molly J. O'Hagan'
'Mary Rakowski DuBois'
'R. Morris Bullock'
'Daniel L. DuBois'

_publ_contact_author
; 
Tianbiao Leo Liu 
Pacific Northwest National Laboratory 
Richland, WA, 99354 
USA 
;
_publ_contact_author_email Tianbiao.Liu@pnl.gov
_publ_section_title
;
 Synthesis, Characterization, and Reactivity of Fe Complexes Containing
 Cyclic Diazadiphosphine Ligands: The Role of the Pendant Base in
 Heterolytic Cleavage of H2
;
_journal_name_full 'Journal of the American Chemical Society'
_journal_page_first 6257
_journal_page_last 6272
_journal_paper_doi 10.1021/ja211193j
_journal_volume 134
_journal_year 2012
_chemical_formula_sum 'C67 H51 B F24 Fe N2 P2'
_chemical_formula_weight 1468.70
_chemical_name_systematic
; 
 ? 
;
_space_group_IT_number 2
_symmetry_cell_setting triclinic
_symmetry_space_group_name_Hall '-P 1'
_symmetry_space_group_name_H-M 'P -1'
_atom_sites_solution_hydrogens geom
_atom_sites_solution_primary direct
_atom_sites_solution_secondary difmap
_audit_creation_method SHELXL-97
_cell_angle_alpha 98.679(17)
_cell_angle_beta 100.617(19)
_cell_angle_gamma 100.169(17)
_cell_formula_units_Z 2
_cell_length_a 13.223(5)
_cell_length_b 15.446(5)
_cell_length_c 16.748(6)
_cell_measurement_reflns_used 8683
_cell_measurement_temperature 100(2)
_cell_measurement_theta_max 25.91
_cell_measurement_theta_min 2.21
_cell_volume 3249(2)
_computing_cell_refinement 'Bruker SAINT'
_computing_data_collection 'Bruker APEX2'
_computing_data_reduction 'Bruker SAINT'
_computing_molecular_graphics 'Bruker SHELXTL'
_computing_publication_material 'Bruker SHELXTL'
_computing_structure_refinement 'SHELXL-97 (Sheldrick, 2008)'
_computing_structure_solution 'SHELXS-97 (Sheldrick, 2008)'
_diffrn_ambient_temperature 100(2)
_diffrn_measured_fraction_theta_full 0.986
_diffrn_measured_fraction_theta_max 0.986
_diffrn_measurement_device_type 'Bruker APEX-II CCD'
_diffrn_measurement_method '\f and \w scans'
_diffrn_radiation_monochromator graphite
_diffrn_radiation_source 'fine-focus sealed tube'
_diffrn_radiation_type MoK\a
_diffrn_radiation_wavelength 0.71073
_diffrn_reflns_av_R_equivalents 0.0624
_diffrn_reflns_av_sigmaI/netI 0.0718
_diffrn_reflns_limit_h_max 17
_diffrn_reflns_limit_h_min -17
_diffrn_reflns_limit_k_max 19
_diffrn_reflns_limit_k_min -20
_diffrn_reflns_limit_l_max 22
_diffrn_reflns_limit_l_min -22
_diffrn_reflns_number 56416
_diffrn_reflns_theta_full 28.47
_diffrn_reflns_theta_max 28.47
_diffrn_reflns_theta_min 1.60
_exptl_absorpt_coefficient_mu 0.394
_exptl_absorpt_correction_T_max 0.9580
_exptl_absorpt_correction_T_min 0.9470
_exptl_absorpt_correction_type multi-scan
_exptl_absorpt_process_details 'SADABS; (Sheldrick, 2006)'
_exptl_crystal_colour yellow
_exptl_crystal_density_diffrn 1.501
_exptl_crystal_description block
_exptl_crystal_F_000 1488
_exptl_crystal_size_max 0.14
_exptl_crystal_size_mid 0.12
_exptl_crystal_size_min 0.11
_refine_diff_density_max 4.472
_refine_diff_density_min -1.315
_refine_diff_density_rms 0.111
_refine_ls_extinction_method none
_refine_ls_goodness_of_fit_ref 2.348
_refine_ls_hydrogen_treatment riding
_refine_ls_matrix_type full
_refine_ls_number_parameters 887
_refine_ls_number_reflns 16204
_refine_ls_number_restraints 688
_refine_ls_restrained_S_all 2.318
_refine_ls_R_factor_all 0.1304
_refine_ls_R_factor_gt 0.0959
_refine_ls_shift/su_max 0.007
_refine_ls_shift/su_mean 0.000
_refine_ls_structure_factor_coef Fsqd
_refine_ls_weighting_details 'calc w=1/[\s^2^(Fo^2^)+(0.0000P)^2^+0.5069P] where P=(Fo^2^+2Fc^2^)/3'
_refine_ls_weighting_scheme calc
_refine_ls_wR_factor_gt 0.1839
_refine_ls_wR_factor_ref 0.1911
_reflns_number_gt 11106
_reflns_number_total 16204
_reflns_threshold_expression >2sigma(I)
_cod_data_source_file ja211193j_si_002_3.cif
_cod_data_source_block 1-H2
_cod_original_cell_volume 3249.5(19)
_cod_database_code 4117769

loop_
_symmetry_equiv_pos_as_xyz
'x, y, z'
'-x, -y, -z'

loop_
_atom_site_label
_atom_site_type_symbol
_atom_site_fract_x
_atom_site_fract_y
_atom_site_fract_z
_atom_site_U_iso_or_equiv
_atom_site_adp_type
_atom_site_occupancy
_atom_site_symmetry_multiplicity
_atom_site_calc_flag
_atom_site_refinement_flags
_atom_site_disorder_assembly
_atom_site_disorder_group
H1A H -0.132(2) 0.350(2) 0.2160(15) 0.033(11) Uiso 1 1 d D . .
P2 P 0.01337(8) 0.24651(7) 0.29216(6) 0.0258(2) Uani 1 1 d D . .
H1B H -0.153(2) 0.3062(14) 0.246(2) 0.048(12) Uiso 1 1 d D . .
Fe1 Fe -0.04494(5) 0.37033(4) 0.30013(4) 0.03200(17) Uani 1 1 d D . .
P1 P 0.06487(8) 0.39864(6) 0.22009(6) 0.0237(2) Uani 1 1 d D . .
C42A C 0.3650(9) 0.0791(8) 0.4529(10) 0.0423(13) Uani 0.505(5) 1 d PDU A 1
F1A F 0.3283(6) -0.0093(4) 0.4411(3) 0.0578(8) Uani 0.505(5) 1 d PDU A 1
F2A F 0.4658(6) 0.0873(5) 0.4440(5) 0.0578(8) Uani 0.505(5) 1 d PDU A 1
F3A F 0.3158(5) 0.1059(5) 0.3864(4) 0.0578(8) Uani 0.505(5) 1 d PDU A 1
C42B C 0.3573(10) 0.0863(8) 0.4488(10) 0.0423(13) Uani 0.495(5) 1 d PDU A 2
F1B F 0.2767(6) 0.0164(4) 0.4188(3) 0.0578(8) Uani 0.495(5) 1 d PDU A 2
F2B F 0.4443(7) 0.0563(5) 0.4400(5) 0.0578(8) Uani 0.495(5) 1 d PDU A 2
F3B F 0.3474(6) 0.1436(5) 0.3953(4) 0.0578(8) Uani 0.495(5) 1 d PDU A 2
C43A C 0.1866(14) 0.2590(11) 0.6260(9) 0.0616(15) Uani 0.371(4) 1 d PDU A 1
F4A F 0.0936(8) 0.2202(7) 0.5750(7) 0.0898(12) Uani 0.371(4) 1 d PDU A 1
F5A F 0.2043(8) 0.3409(7) 0.6060(7) 0.0898(12) Uani 0.371(4) 1 d PDU A 1
F6A F 0.1633(9) 0.2781(9) 0.6999(7) 0.0898(12) Uani 0.371(4) 1 d PDU A 1
C43B C 0.1849(9) 0.2567(7) 0.6316(6) 0.0616(15) Uani 0.629(4) 1 d PDU A 2
F4B F 0.1313(5) 0.2800(5) 0.5652(4) 0.0898(12) Uani 0.629(4) 1 d PDU A 2
F5B F 0.2127(5) 0.3336(4) 0.6876(4) 0.0898(12) Uani 0.629(4) 1 d PDU A 2
F6B F 0.1134(5) 0.2134(5) 0.6672(4) 0.0898(12) Uani 0.629(4) 1 d PDU A 2
C51A C 0.4270(11) -0.1849(14) 0.7272(9) 0.0496(14) Uani 0.418(6) 1 d PDU B 1
F7A F 0.4374(8) -0.1864(5) 0.6486(5) 0.0578(8) Uani 0.418(6) 1 d PDU B 1
F8A F 0.3400(8) -0.2462(7) 0.7277(7) 0.0578(8) Uani 0.418(6) 1 d PDU B 1
F9A F 0.5109(6) -0.2131(4) 0.7653(6) 0.0578(8) Uani 0.418(6) 1 d PDU B 1
C51B C 0.4229(9) -0.1798(10) 0.7205(7) 0.0496(14) Uani 0.582(6) 1 d PDU B 2
F7B F 0.3860(6) -0.1825(4) 0.6390(4) 0.0578(8) Uani 0.582(6) 1 d PDU B 2
F8B F 0.3657(6) -0.2561(5) 0.7335(5) 0.0578(8) Uani 0.582(6) 1 d PDU B 2
F9B F 0.5198(5) -0.1969(3) 0.7250(4) 0.0578(8) Uani 0.582(6) 1 d PDU B 2
C50A C 0.3204(12) -0.0079(9) 0.9557(11) 0.0459(12) Uani 0.406(12) 1 d PDU C 1
F10A F 0.2192(8) -0.0006(7) 0.9349(6) 0.0576(7) Uani 0.406(12) 1 d PDU C 1
F11A F 0.3633(8) 0.0630(6) 1.0182(6) 0.0576(7) Uani 0.406(12) 1 d PDU C 1
F12A F 0.3200(10) -0.0807(6) 0.9907(6) 0.0576(7) Uani 0.406(12) 1 d PDU C 1
C50B C 0.3135(9) -0.0092(7) 0.9520(8) 0.0459(12) Uani 0.594(12) 1 d PDU C 2
F10B F 0.2301(5) 0.0312(5) 0.9411(4) 0.0576(7) Uani 0.594(12) 1 d PDU C 2
F11B F 0.3785(6) 0.0390(5) 1.0221(4) 0.0576(7) Uani 0.594(12) 1 d PDU C 2
F12B F 0.2739(7) -0.0902(4) 0.9663(5) 0.0576(7) Uani 0.594(12) 1 d PDU C 2
F13 F 0.4495(2) 0.48167(18) 0.78050(17) 0.0622(8) Uani 1 1 d . . .
F14 F 0.6110(2) 0.54380(17) 0.82314(19) 0.0613(8) Uani 1 1 d . . .
F15 F 0.5067(2) 0.54964(16) 0.90533(16) 0.0540(8) Uani 1 1 d . . .
F16 F 0.6174(2) 0.2885(2) 1.09892(15) 0.0552(8) Uani 1 1 d . . .
F17 F 0.7162(2) 0.41413(18) 1.10404(15) 0.0575(8) Uani 1 1 d . . .
F18 F 0.7605(2) 0.2920(2) 1.05842(16) 0.0616(8) Uani 1 1 d . . .
C67A C 0.8253(10) 0.2701(12) 0.6344(10) 0.0579(17) Uani 0.440(5) 1 d PDU D 1
F19A F 0.8068(7) 0.2276(5) 0.5553(5) 0.0685(8) Uani 0.440(5) 1 d PDU D 1
F20A F 0.9275(5) 0.2995(6) 0.6636(5) 0.0685(8) Uani 0.440(5) 1 d PDU D 1
F21A F 0.7804(7) 0.3427(8) 0.6369(8) 0.0685(8) Uani 0.440(5) 1 d PDU D 1
C67B C 0.8120(8) 0.2573(10) 0.6198(8) 0.0579(17) Uani 0.560(5) 1 d PDU D 2
F19B F 0.7512(5) 0.2303(4) 0.5394(4) 0.0685(8) Uani 0.560(5) 1 d PDU D 2
F20B F 0.9097(5) 0.2604(5) 0.6126(5) 0.0685(8) Uani 0.560(5) 1 d PDU D 2
F21B F 0.8032(6) 0.3423(6) 0.6320(6) 0.0685(8) Uani 0.560(5) 1 d PDU D 2
F22 F 0.9550(2) 0.0513(2) 0.8021(2) 0.0775(10) Uani 1 1 d . . .
F23 F 0.8636(3) 0.0554(2) 0.89285(17) 0.0782(10) Uani 1 1 d . . .
F24 F 0.8138(2) -0.04586(18) 0.78517(18) 0.0654(9) Uani 1 1 d . . .
N1 N 0.2060(2) 0.3622(2) 0.34575(18) 0.0249(7) Uani 1 1 d . . .
N2 N 0.0663(2) 0.2287(2) 0.14106(18) 0.0269(7) Uani 1 1 d . . .
C1 C -0.1406(4) 0.4416(4) 0.3571(3) 0.0577(14) Uani 1 1 d . . .
H1 H -0.2117 0.4425 0.3346 0.069 Uiso 1 1 calc R . .
C2 C -0.0511(4) 0.5002(3) 0.3485(3) 0.0497(13) Uani 1 1 d . . .
H2 H -0.0510 0.5472 0.3178 0.060 Uiso 1 1 calc R . .
C3 C 0.0366(4) 0.4782(3) 0.3922(3) 0.0444(12) Uani 1 1 d . . .
H3 H 0.1074 0.5080 0.3972 0.053 Uiso 1 1 calc R . .
C4 C 0.0046(4) 0.4059(3) 0.4274(3) 0.0450(12) Uani 1 1 d . . .
H4 H 0.0496 0.3777 0.4610 0.054 Uiso 1 1 calc R . .
C5 C -0.1057(4) 0.3809(3) 0.4053(3) 0.0522(13) Uani 1 1 d . . .
H5 H -0.1486 0.3324 0.4201 0.063 Uiso 1 1 calc R . .
C6 C 0.2015(3) 0.4001(3) 0.2709(2) 0.0249(8) Uani 1 1 d . . .
H6A H 0.2342 0.3654 0.2319 0.030 Uiso 1 1 calc R . .
H6B H 0.2425 0.4626 0.2852 0.030 Uiso 1 1 calc R . .
C7 C 0.1576(3) 0.2668(3) 0.3308(2) 0.0296(9) Uani 1 1 d . . .
H7A H 0.1728 0.2438 0.3829 0.036 Uiso 1 1 calc R . .
H7B H 0.1888 0.2335 0.2897 0.036 Uiso 1 1 calc R . .
C8 C 0.0441(3) 0.3145(2) 0.1255(2) 0.0256(8) Uani 1 1 d . . .
H8A H -0.0299 0.3050 0.0952 0.031 Uiso 1 1 calc R . .
H8B H 0.0898 0.3379 0.0896 0.031 Uiso 1 1 calc R . .
C9 C -0.0041(3) 0.1842(2) 0.1859(2) 0.0286(9) Uani 1 1 d . . .
H9A H 0.0090 0.1234 0.1881 0.034 Uiso 1 1 calc R . .
H9B H -0.0778 0.1779 0.1561 0.034 Uiso 1 1 calc R . .
C10 C 0.3162(3) 0.3776(3) 0.3925(2) 0.0335(10) Uani 1 1 d . . .
H10A H 0.3597 0.3540 0.3557 0.040 Uiso 1 1 calc R . .
H10B H 0.3188 0.3446 0.4389 0.040 Uiso 1 1 calc R . .
C11 C 0.0678(3) 0.1688(3) 0.0639(2) 0.0342(10) Uani 1 1 d . . .
H11A H 0.0000 0.1607 0.0241 0.041 Uiso 1 1 calc R . .
H11B H 0.0761 0.1094 0.0761 0.041 Uiso 1 1 calc R . .
C12 C 0.0701(3) 0.4994(2) 0.1758(2) 0.0271(9) Uani 1 1 d . . .
C13 C -0.0240(4) 0.5186(4) 0.1402(4) 0.0683(18) Uani 1 1 d . . .
H13 H -0.0884 0.4824 0.1437 0.082 Uiso 1 1 calc R . .
C14 C -0.0257(4) 0.5906(4) 0.0992(4) 0.080(2) Uani 1 1 d . . .
H14 H -0.0909 0.6019 0.0732 0.096 Uiso 1 1 calc R . .
C15 C 0.0673(4) 0.6449(3) 0.0968(3) 0.0492(13) Uani 1 1 d . . .
H15 H 0.0667 0.6942 0.0691 0.059 Uiso 1 1 calc R . .
C16 C 0.1603(4) 0.6280(3) 0.1340(3) 0.0397(11) Uani 1 1 d . . .
H16 H 0.2246 0.6665 0.1336 0.048 Uiso 1 1 calc R . .
C17 C 0.1616(3) 0.5545(3) 0.1725(3) 0.0374(10) Uani 1 1 d . . .
H17 H 0.2271 0.5425 0.1970 0.045 Uiso 1 1 calc R . .
C18 C -0.0392(3) 0.1574(3) 0.3414(3) 0.0340(10) Uani 1 1 d . . .
C19 C 0.0208(4) 0.0939(3) 0.3605(3) 0.0506(13) Uani 1 1 d . . .
H19 H 0.0893 0.0989 0.3495 0.061 Uiso 1 1 calc R . .
C20 C -0.0217(6) 0.0231(4) 0.3960(3) 0.0740(19) Uani 1 1 d . . .
H20 H 0.0180 -0.0201 0.4099 0.089 Uiso 1 1 calc R . .
C21 C -0.1235(6) 0.0170(4) 0.4105(4) 0.0738(19) Uani 1 1 d . . .
H21 H -0.1535 -0.0313 0.4336 0.089 Uiso 1 1 calc R . .
C22 C -0.1776(6) 0.0773(4) 0.3925(4) 0.084(2) Uani 1 1 d . . .
H22 H -0.2459 0.0723 0.4039 0.101 Uiso 1 1 calc R . .
C23 C -0.1382(4) 0.1487(3) 0.3572(3) 0.0584(14) Uani 1 1 d . . .
H23 H -0.1798 0.1910 0.3442 0.070 Uiso 1 1 calc R . .
C24 C 0.3610(3) 0.4755(3) 0.4260(2) 0.0312(9) Uani 1 1 d . . .
C25 C 0.4373(3) 0.5241(3) 0.3953(2) 0.0378(11) Uani 1 1 d . . .
H25 H 0.4634 0.4955 0.3515 0.045 Uiso 1 1 calc R . .
C26 C 0.4766(3) 0.6145(3) 0.4276(3) 0.0431(12) Uani 1 1 d . . .
H26 H 0.5281 0.6474 0.4047 0.052 Uiso 1 1 calc R . .
C27 C 0.4422(4) 0.6567(3) 0.4916(3) 0.0446(12) Uani 1 1 d . . .
H27 H 0.4698 0.7186 0.5136 0.054 Uiso 1 1 calc R . .
C28 C 0.3673(4) 0.6088(3) 0.5239(3) 0.0442(12) Uani 1 1 d . . .
H28 H 0.3432 0.6375 0.5688 0.053 Uiso 1 1 calc R . .
C29 C 0.3266(3) 0.5189(3) 0.4915(3) 0.0375(10) Uani 1 1 d . . .
H29 H 0.2745 0.4865 0.5143 0.045 Uiso 1 1 calc R . .
C30 C 0.1565(3) 0.2065(3) 0.0257(2) 0.0329(10) Uani 1 1 d . . .
C31 C 0.1375(4) 0.2204(3) -0.0540(3) 0.0477(12) Uani 1 1 d . . .
H31 H 0.0677 0.2062 -0.0864 0.057 Uiso 1 1 calc R . .
C32 C 0.2217(5) 0.2555(4) -0.0874(4) 0.0644(16) Uani 1 1 d . . .
H32 H 0.2083 0.2662 -0.1424 0.077 Uiso 1 1 calc R . .
C33 C 0.3220(5) 0.2747(3) -0.0426(4) 0.0643(17) Uani 1 1 d . . .
H33 H 0.3785 0.2992 -0.0658 0.077 Uiso 1 1 calc R . .
C34 C 0.3413(4) 0.2584(3) 0.0357(4) 0.0605(15) Uani 1 1 d . . .
H34 H 0.4116 0.2700 0.0669 0.073 Uiso 1 1 calc R . .
C35 C 0.2594(4) 0.2252(3) 0.0699(3) 0.0449(12) Uani 1 1 d . . .
H35 H 0.2737 0.2150 0.1250 0.054 Uiso 1 1 calc R . .
C36 C 0.4279(3) 0.1642(2) 0.6820(2) 0.0228(8) Uani 1 1 d . . .
C37 C 0.4328(3) 0.1261(2) 0.6020(2) 0.0236(8) Uani 1 1 d . A .
H37 H 0.4887 0.0969 0.5945 0.028 Uiso 1 1 calc R . .
C38 C 0.3578(3) 0.1299(2) 0.5333(2) 0.0264(9) Uani 1 1 d . . .
C39 C 0.2774(3) 0.1739(3) 0.5414(2) 0.0309(9) Uani 1 1 d . A .
H39 H 0.2278 0.1782 0.4940 0.037 Uiso 1 1 calc R . .
C40 C 0.2701(3) 0.2118(3) 0.6195(2) 0.0304(9) Uani 1 1 d . . .
C41 C 0.3422(3) 0.2046(3) 0.6879(2) 0.0277(9) Uani 1 1 d . A .
H41 H 0.3332 0.2281 0.7413 0.033 Uiso 1 1 calc R . .
C44 C 0.4633(3) 0.0677(2) 0.7953(2) 0.0236(8) Uani 1 1 d . . .
C45 C 0.4126(3) 0.0672(2) 0.8606(2) 0.0278(9) Uani 1 1 d . C .
H45 H 0.4082 0.1227 0.8917 0.033 Uiso 1 1 calc R . .
C46 C 0.3680(3) -0.0121(3) 0.8819(2) 0.0306(9) Uani 1 1 d . . .
C47 C 0.3710(3) -0.0938(3) 0.8379(2) 0.0335(10) Uani 1 1 d . B .
H47 H 0.3408 -0.1479 0.8529 0.040 Uiso 1 1 calc R . .
C48 C 0.4185(3) -0.0954(2) 0.7720(2) 0.0324(10) Uani 1 1 d . . .
C49 C 0.4638(3) -0.0164(2) 0.7506(2) 0.0278(9) Uani 1 1 d . B .
H49 H 0.4960 -0.0195 0.7043 0.033 Uiso 1 1 calc R . .
C52 C 0.5408(3) 0.2501(2) 0.8332(2) 0.0228(8) Uani 1 1 d . . .
C53 C 0.5265(3) 0.3326(2) 0.8135(2) 0.0246(8) Uani 1 1 d . . .
H53 H 0.4957 0.3341 0.7580 0.029 Uiso 1 1 calc R . .
C54 C 0.5544(3) 0.4114(2) 0.8702(2) 0.0281(9) Uani 1 1 d . . .
C55 C 0.6047(3) 0.4138(3) 0.9511(2) 0.0309(9) Uani 1 1 d . . .
H55 H 0.6255 0.4682 0.9905 0.037 Uiso 1 1 calc R . .
C56 C 0.6233(3) 0.3339(3) 0.9721(2) 0.0262(9) Uani 1 1 d . . .
C57 C 0.5908(3) 0.2539(2) 0.9149(2) 0.0248(8) Uani 1 1 d . . .
H57 H 0.6031 0.2001 0.9320 0.030 Uiso 1 1 calc R . .
C58 C 0.5305(4) 0.4962(3) 0.8452(3) 0.0407(11) Uani 1 1 d . . .
C59 C 0.6783(3) 0.3320(3) 1.0576(2) 0.0368(10) Uani 1 1 d . . .
C60 C 0.6296(3) 0.1510(2) 0.7430(2) 0.0245(8) Uani 1 1 d . . .
C61 C 0.6938(3) 0.1001(2) 0.7813(2) 0.0282(9) Uani 1 1 d . . .
H61 H 0.6672 0.0640 0.8171 0.034 Uiso 1 1 calc R . .
C62 C 0.7955(3) 0.0998(3) 0.7696(2) 0.0333(10) Uani 1 1 d . . .
C63 C 0.8373(3) 0.1513(3) 0.7192(3) 0.0383(11) Uani 1 1 d . D .
H63 H 0.9063 0.1512 0.7105 0.046 Uiso 1 1 calc R . .
C64 C 0.7749(3) 0.2040(3) 0.6808(3) 0.0370(10) Uani 1 1 d . . .
C65 C 0.6746(3) 0.2031(3) 0.6926(2) 0.0307(9) Uani 1 1 d . D .
H65 H 0.6343 0.2395 0.6652 0.037 Uiso 1 1 calc R . .
C66 C 0.8566(4) 0.0406(3) 0.8118(3) 0.0467(12) Uani 1 1 d . . .
B1 B 0.5145(3) 0.1579(3) 0.7637(3) 0.0223(9) Uani 1 1 d . . .

loop_
_atom_site_aniso_label
_atom_site_aniso_U_11
_atom_site_aniso_U_22
_atom_site_aniso_U_33
_atom_site_aniso_U_23
_atom_site_aniso_U_13
_atom_site_aniso_U_12
P2 0.0255(5) 0.0264(5) 0.0269(5) 0.0120(4) 0.0074(4) 0.0016(4)
Fe1 0.0379(4) 0.0288(3) 0.0311(3) 0.0072(2) 0.0124(3) 0.0055(3)
P1 0.0233(5) 0.0228(5) 0.0243(5) 0.0097(4) 0.0016(4) 0.0026(4)
C42A 0.047(3) 0.046(3) 0.028(3) 0.002(2) 0.003(2) 0.005(2)
F1A 0.079(2) 0.057(2) 0.0306(11) -0.0069(14) 0.0074(13) 0.0143(16)
F2A 0.079(2) 0.057(2) 0.0306(11) -0.0069(14) 0.0074(13) 0.0143(16)
F3A 0.079(2) 0.057(2) 0.0306(11) -0.0069(14) 0.0074(13) 0.0143(16)
C42B 0.047(3) 0.046(3) 0.028(3) 0.002(2) 0.003(2) 0.005(2)
F1B 0.079(2) 0.057(2) 0.0306(11) -0.0069(14) 0.0074(13) 0.0143(16)
F2B 0.079(2) 0.057(2) 0.0306(11) -0.0069(14) 0.0074(13) 0.0143(16)
F3B 0.079(2) 0.057(2) 0.0306(11) -0.0069(14) 0.0074(13) 0.0143(16)
C43A 0.052(3) 0.080(4) 0.063(4) 0.017(3) 0.012(3) 0.039(3)
F4A 0.078(2) 0.111(3) 0.104(2) 0.023(2) 0.028(2) 0.070(2)
F5A 0.078(2) 0.111(3) 0.104(2) 0.023(2) 0.028(2) 0.070(2)
F6A 0.078(2) 0.111(3) 0.104(2) 0.023(2) 0.028(2) 0.070(2)
C43B 0.052(3) 0.080(4) 0.063(4) 0.017(3) 0.012(3) 0.039(3)
F4B 0.078(2) 0.111(3) 0.104(2) 0.023(2) 0.028(2) 0.070(2)
F5B 0.078(2) 0.111(3) 0.104(2) 0.023(2) 0.028(2) 0.070(2)
F6B 0.078(2) 0.111(3) 0.104(2) 0.023(2) 0.028(2) 0.070(2)
C51A 0.078(4) 0.026(3) 0.047(3) 0.004(2) 0.031(3) 0.000(2)
F7A 0.087(2) 0.0307(11) 0.0616(15) -0.0004(10) 0.0380(18) 0.0121(14)
F8A 0.087(2) 0.0307(11) 0.0616(15) -0.0004(10) 0.0380(18) 0.0121(14)
F9A 0.087(2) 0.0307(11) 0.0616(15) -0.0004(10) 0.0380(18) 0.0121(14)
C51B 0.078(4) 0.026(3) 0.047(3) 0.004(2) 0.031(3) 0.000(2)
F7B 0.087(2) 0.0307(11) 0.0616(15) -0.0004(10) 0.0380(18) 0.0121(14)
F8B 0.087(2) 0.0307(11) 0.0616(15) -0.0004(10) 0.0380(18) 0.0121(14)
F9B 0.087(2) 0.0307(11) 0.0616(15) -0.0004(10) 0.0380(18) 0.0121(14)
C50A 0.062(3) 0.026(2) 0.056(3) 0.009(2) 0.032(3) 0.007(2)
F10A 0.0837(18) 0.0405(15) 0.0605(14) 0.0122(13) 0.0431(13) 0.0133(15)
F11A 0.0837(18) 0.0405(15) 0.0605(14) 0.0122(13) 0.0431(13) 0.0133(15)
F12A 0.0837(18) 0.0405(15) 0.0605(14) 0.0122(13) 0.0431(13) 0.0133(15)
C50B 0.062(3) 0.026(2) 0.056(3) 0.009(2) 0.032(3) 0.007(2)
F10B 0.0837(18) 0.0405(15) 0.0605(14) 0.0122(13) 0.0431(13) 0.0133(15)
F11B 0.0837(18) 0.0405(15) 0.0605(14) 0.0122(13) 0.0431(13) 0.0133(15)
F12B 0.0837(18) 0.0405(15) 0.0605(14) 0.0122(13) 0.0431(13) 0.0133(15)
F13 0.082(2) 0.0387(15) 0.0629(19) 0.0122(14) -0.0038(17) 0.0217(16)
F14 0.079(2) 0.0405(15) 0.088(2) 0.0331(15) 0.0582(18) 0.0169(15)
F15 0.093(2) 0.0336(14) 0.0545(16) 0.0133(12) 0.0446(16) 0.0281(15)
F16 0.0572(17) 0.075(2) 0.0321(14) 0.0213(14) 0.0037(13) 0.0058(15)
F17 0.0652(18) 0.0487(16) 0.0389(15) -0.0080(12) -0.0142(13) 0.0008(14)
F18 0.0455(17) 0.086(2) 0.0481(17) -0.0022(15) -0.0087(13) 0.0334(17)
C67A 0.048(4) 0.059(5) 0.069(5) 0.000(4) 0.035(3) 0.005(4)
F19A 0.0544(18) 0.0863(17) 0.0826(18) 0.0390(14) 0.0404(17) 0.0154(17)
F20A 0.0544(18) 0.0863(17) 0.0826(18) 0.0390(14) 0.0404(17) 0.0154(17)
F21A 0.0544(18) 0.0863(17) 0.0826(18) 0.0390(14) 0.0404(17) 0.0154(17)
C67B 0.048(4) 0.059(5) 0.069(5) 0.000(4) 0.035(3) 0.005(4)
F19B 0.0544(18) 0.0863(17) 0.0826(18) 0.0390(14) 0.0404(17) 0.0154(17)
F20B 0.0544(18) 0.0863(17) 0.0826(18) 0.0390(14) 0.0404(17) 0.0154(17)
F21B 0.0544(18) 0.0863(17) 0.0826(18) 0.0390(14) 0.0404(17) 0.0154(17)
F22 0.0355(17) 0.087(2) 0.116(3) 0.022(2) 0.0078(17) 0.0337(17)
F23 0.089(2) 0.103(3) 0.0451(18) 0.0067(17) -0.0115(16) 0.061(2)
F24 0.069(2) 0.0417(16) 0.078(2) 0.0076(15) -0.0114(16) 0.0225(15)
N1 0.0267(17) 0.0257(16) 0.0248(16) 0.0121(13) 0.0064(13) 0.0051(14)
N2 0.0313(18) 0.0267(17) 0.0243(17) 0.0070(13) 0.0076(14) 0.0072(15)
C1 0.044(3) 0.065(4) 0.066(4) 0.001(3) 0.020(3) 0.017(3)
C2 0.065(3) 0.035(3) 0.056(3) 0.008(2) 0.022(3) 0.019(3)
C3 0.040(3) 0.042(3) 0.045(3) -0.009(2) 0.015(2) 0.002(2)
C4 0.064(3) 0.048(3) 0.024(2) -0.002(2) 0.012(2) 0.020(3)
C5 0.057(3) 0.048(3) 0.054(3) 0.010(2) 0.029(3) 0.001(3)
C6 0.0197(19) 0.030(2) 0.026(2) 0.0129(16) 0.0032(16) 0.0020(16)
C7 0.029(2) 0.031(2) 0.032(2) 0.0147(17) 0.0055(17) 0.0065(18)
C8 0.026(2) 0.028(2) 0.0234(19) 0.0093(16) 0.0040(16) 0.0045(17)
C9 0.027(2) 0.0242(19) 0.032(2) 0.0074(16) 0.0034(17) 0.0006(17)
C10 0.041(2) 0.030(2) 0.026(2) 0.0042(17) -0.0050(18) 0.0121(19)
C11 0.042(2) 0.031(2) 0.025(2) 0.0025(17) 0.0056(18) 0.001(2)
C12 0.027(2) 0.0235(19) 0.028(2) 0.0100(16) -0.0014(17) 0.0025(17)
C13 0.039(3) 0.057(3) 0.103(4) 0.053(3) -0.013(3) -0.007(3)
C14 0.049(3) 0.072(4) 0.119(5) 0.069(4) -0.017(3) 0.006(3)
C15 0.059(3) 0.039(3) 0.052(3) 0.030(2) 0.003(3) 0.006(2)
C16 0.039(3) 0.037(2) 0.051(3) 0.022(2) 0.020(2) 0.006(2)
C17 0.033(2) 0.037(2) 0.050(3) 0.023(2) 0.013(2) 0.012(2)
C18 0.040(2) 0.028(2) 0.037(2) 0.0126(18) 0.014(2) 0.0023(19)
C19 0.065(3) 0.039(3) 0.044(3) 0.013(2) 0.009(2) -0.002(3)
C20 0.117(6) 0.045(3) 0.058(4) 0.025(3) 0.016(4) 0.004(3)
C21 0.097(5) 0.052(3) 0.082(4) 0.037(3) 0.042(4) -0.006(3)
C22 0.093(5) 0.070(4) 0.099(5) 0.034(4) 0.052(4) -0.007(4)
C23 0.057(3) 0.050(3) 0.070(4) 0.019(3) 0.028(3) -0.005(3)
C24 0.033(2) 0.033(2) 0.024(2) 0.0063(17) -0.0044(17) 0.0088(19)
C25 0.035(2) 0.050(3) 0.027(2) 0.0098(19) 0.0051(18) 0.005(2)
C26 0.034(2) 0.048(3) 0.044(3) 0.019(2) 0.000(2) -0.001(2)
C27 0.041(3) 0.030(2) 0.052(3) 0.002(2) -0.005(2) 0.000(2)
C28 0.043(3) 0.040(3) 0.046(3) -0.006(2) 0.011(2) 0.010(2)
C29 0.037(2) 0.037(2) 0.035(2) 0.0072(19) 0.007(2) 0.002(2)
C30 0.040(2) 0.025(2) 0.032(2) -0.0025(17) 0.0133(19) 0.0061(19)
C31 0.053(3) 0.053(3) 0.044(3) 0.012(2) 0.020(2) 0.015(3)
C32 0.084(4) 0.070(4) 0.055(3) 0.020(3) 0.044(3) 0.021(4)
C33 0.065(4) 0.048(3) 0.093(5) 0.007(3) 0.055(4) 0.011(3)
C34 0.046(3) 0.045(3) 0.087(4) -0.012(3) 0.026(3) 0.009(3)
C35 0.038(3) 0.043(3) 0.051(3) -0.004(2) 0.013(2) 0.010(2)
C36 0.0235(19) 0.0190(17) 0.027(2) 0.0068(15) 0.0095(16) 0.0015(16)
C37 0.0238(19) 0.0211(18) 0.027(2) 0.0043(15) 0.0082(16) 0.0047(16)
C38 0.031(2) 0.027(2) 0.022(2) 0.0086(16) 0.0077(17) 0.0042(18)
C39 0.030(2) 0.034(2) 0.029(2) 0.0151(18) 0.0014(18) 0.0049(19)
C40 0.030(2) 0.033(2) 0.033(2) 0.0118(18) 0.0085(18) 0.0135(19)
C41 0.028(2) 0.033(2) 0.024(2) 0.0074(16) 0.0076(17) 0.0063(18)
C44 0.0215(19) 0.0233(18) 0.025(2) 0.0035(15) 0.0037(16) 0.0050(16)
C45 0.034(2) 0.0226(19) 0.028(2) 0.0035(16) 0.0096(17) 0.0065(17)
C46 0.034(2) 0.029(2) 0.032(2) 0.0083(17) 0.0136(18) 0.0075(18)
C47 0.042(2) 0.026(2) 0.033(2) 0.0086(17) 0.0145(19) 0.0017(19)
C48 0.041(2) 0.0195(18) 0.033(2) 0.0009(16) 0.0096(19) 0.0000(18)
C49 0.037(2) 0.0246(19) 0.0222(19) 0.0032(16) 0.0099(17) 0.0036(18)
C52 0.024(2) 0.0233(18) 0.0241(19) 0.0057(15) 0.0117(16) 0.0059(16)
C53 0.029(2) 0.0242(19) 0.0232(19) 0.0041(15) 0.0117(16) 0.0064(17)
C54 0.035(2) 0.0228(19) 0.031(2) 0.0062(16) 0.0183(18) 0.0051(17)
C55 0.034(2) 0.028(2) 0.028(2) -0.0016(17) 0.0132(18) -0.0007(18)
C56 0.022(2) 0.031(2) 0.024(2) 0.0032(16) 0.0080(16) 0.0011(17)
C57 0.0211(19) 0.0275(19) 0.027(2) 0.0063(16) 0.0077(16) 0.0055(16)
C58 0.059(3) 0.029(2) 0.039(3) 0.005(2) 0.022(2) 0.011(2)
C59 0.032(2) 0.042(2) 0.029(2) -0.0027(19) 0.0016(19) 0.000(2)
C60 0.029(2) 0.0182(17) 0.0237(19) -0.0004(15) 0.0047(16) 0.0041(16)
C61 0.032(2) 0.0246(19) 0.025(2) 0.0006(16) 0.0032(17) 0.0063(18)
C62 0.028(2) 0.032(2) 0.035(2) -0.0039(18) -0.0019(18) 0.0120(19)
C63 0.023(2) 0.041(2) 0.047(3) -0.004(2) 0.007(2) 0.006(2)
C64 0.030(2) 0.040(2) 0.044(3) 0.009(2) 0.014(2) 0.006(2)
C65 0.027(2) 0.029(2) 0.039(2) 0.0094(18) 0.0094(18) 0.0083(18)
C66 0.040(3) 0.049(3) 0.049(3) -0.001(2) 0.000(2) 0.022(2)
B1 0.023(2) 0.022(2) 0.023(2) 0.0032(17) 0.0056(17) 0.0067(18)

loop_
_atom_type_symbol
_atom_type_description
_atom_type_scat_dispersion_real
_atom_type_scat_dispersion_imag
_atom_type_scat_source
C C 0.0033 0.0016 'International Tables Vol C Tables 4.2.6.8 and 6.1.1.4'
H H 0.0000 0.0000 'International Tables Vol C Tables 4.2.6.8 and 6.1.1.4'
N N 0.0061 0.0033 'International Tables Vol C Tables 4.2.6.8 and 6.1.1.4'
B B 0.0013 0.0007 'International Tables Vol C Tables 4.2.6.8 and 6.1.1.4'
F F 0.0171 0.0103 'International Tables Vol C Tables 4.2.6.8 and 6.1.1.4'
P P 0.1023 0.0942 'International Tables Vol C Tables 4.2.6.8 and 6.1.1.4'
Fe Fe 0.3463 0.8444 'International Tables Vol C Tables 4.2.6.8 and 6.1.1.4'

loop_
_geom_angle_atom_site_label_1
_geom_angle_atom_site_label_2
_geom_angle_atom_site_label_3
_geom_angle
C18 P2 C9 100.35(18)
C18 P2 C7 104.39(19)
C9 P2 C7 102.27(18)
C18 P2 Fe1 120.72(15)
C9 P2 Fe1 114.50(13)
C7 P2 Fe1 112.37(13)
C5 Fe1 C2 66.5(2)
C5 Fe1 C4 39.73(19)
C2 Fe1 C4 65.5(2)
C5 Fe1 C3 66.18(19)
C2 Fe1 C3 38.84(18)
C4 Fe1 C3 38.87(18)
C5 Fe1 C1 39.7(2)
C2 Fe1 C1 39.47(19)
C4 Fe1 C1 66.0(2)
C3 Fe1 C1 65.7(2)
C5 Fe1 P2 105.72(16)
C2 Fe1 P2 157.01(16)
C4 Fe1 P2 94.36(14)
C3 Fe1 P2 118.26(15)
C1 Fe1 P2 143.54(17)
C5 Fe1 P1 158.43(14)
C2 Fe1 P1 99.17(14)
C4 Fe1 P1 120.54(15)
C3 Fe1 P1 92.47(13)
C1 Fe1 P1 135.21(17)
P2 Fe1 P1 81.04(5)
C5 Fe1 H1A 113.8(9)
C2 Fe1 H1A 101.2(14)
C4 Fe1 H1A 152.7(10)
C3 Fe1 H1A 138.9(14)
C1 Fe1 H1A 88.5(12)
P2 Fe1 H1A 101.7(14)
P1 Fe1 H1A 84.0(8)
C5 Fe1 H1B 91.8(14)
C2 Fe1 H1B 117.2(10)
C4 Fe1 H1B 129.1(14)
C3 Fe1 H1B 151.6(13)
C1 Fe1 H1B 86.0(12)
P2 Fe1 H1B 83.8(8)
P1 Fe1 H1B 109.5(14)
H1A Fe1 H1B 34.0(6)
C12 P1 C8 99.77(17)
C12 P1 C6 106.07(17)
C8 P1 C6 102.20(18)
C12 P1 Fe1 119.41(14)
C8 P1 Fe1 115.24(13)
C6 P1 Fe1 112.11(12)
F1A C42A F3A 105.9(10)
F1A C42A F2A 104.4(10)
F3A C42A F2A 104.3(11)
F1A C42A C38 114.6(10)
F3A C42A C38 114.6(10)
F2A C42A C38 112.1(9)
F1B C42B F2B 106.3(11)
F1B C42B F3B 105.7(10)
F2B C42B F3B 105.2(12)
F1B C42B C38 112.7(10)
F2B C42B C38 115.1(10)
F3B C42B C38 111.2(10)
F6A C43A F4A 104.3(13)
F6A C43A F5A 101.2(13)
F4A C43A F5A 101.7(13)
F6A C43A C40 118.2(13)
F4A C43A C40 115.3(12)
F5A C43A C40 113.9(12)
F4B C43B F6B 106.8(9)
F4B C43B F5B 103.1(9)
F6B C43B F5B 97.3(8)
F4B C43B C40 117.0(8)
F6B C43B C40 114.9(8)
F5B C43B C40 115.3(8)
F7A C51A F9A 105.7(12)
F7A C51A F8A 109.1(14)
F9A C51A F8A 107.1(12)
F7A C51A C48 114.4(12)
F9A C51A C48 111.7(12)
F8A C51A C48 108.5(11)
F9B C51B F8B 103.7(10)
F9B C51B F7B 104.5(9)
F8B C51B F7B 102.5(10)
F9B C51B C48 115.1(9)
F8B C51B C48 117.3(9)
F7B C51B C48 112.3(9)
F12A C50A F10A 106.6(12)
F12A C50A F11A 105.5(12)
F10A C50A F11A 103.3(13)
F12A C50A C46 113.7(12)
F10A C50A C46 110.2(12)
F11A C50A C46 116.6(12)
F12B C50B F11B 108.5(9)
F12B C50B F10B 104.6(9)
F11B C50B F10B 104.9(9)
F12B C50B C46 114.0(9)
F11B C50B C46 110.9(9)
F10B C50B C46 113.4(9)
F20A C67A F19A 110.1(11)
F20A C67A F21A 107.4(12)
F19A C67A F21A 108.6(13)
F20A C67A C64 113.6(12)
F19A C67A C64 106.4(11)
F21A C67A C64 110.7(11)
F20B C67B F21B 104.5(11)
F20B C67B F19B 105.5(9)
F21B C67B F19B 98.4(10)
F20B C67B C64 116.6(10)
F21B C67B C64 115.4(9)
F19B C67B C64 114.4(9)
C6 N1 C7 114.0(3)
C6 N1 C10 110.5(3)
C7 N1 C10 109.8(3)
C9 N2 C8 113.3(3)
C9 N2 C11 110.8(3)
C8 N2 C11 111.7(3)
C2 C1 C5 107.4(5)
C2 C1 Fe1 69.7(3)
C5 C1 Fe1 69.3(3)
C2 C1 H1 126.3
C5 C1 H1 126.3
Fe1 C1 H1 126.2
C3 C2 C1 108.4(5)
C3 C2 Fe1 70.7(3)
C1 C2 Fe1 70.8(3)
C3 C2 H2 125.8
C1 C2 H2 125.8
Fe1 C2 H2 124.2
C2 C3 C4 108.8(4)
C2 C3 Fe1 70.4(3)
C4 C3 Fe1 70.4(3)
C2 C3 H3 125.6
C4 C3 H3 125.6
Fe1 C3 H3 125.1
C3 C4 C5 108.5(5)
C3 C4 Fe1 70.7(3)
C5 C4 Fe1 69.9(3)
C3 C4 H4 125.8
C5 C4 H4 125.8
Fe1 C4 H4 125.2
C4 C5 C1 107.0(4)
C4 C5 Fe1 70.4(3)
C1 C5 Fe1 70.9(3)
C4 C5 H5 126.5
C1 C5 H5 126.5
Fe1 C5 H5 123.9
N1 C6 P1 111.6(2)
N1 C6 H6A 109.3
P1 C6 H6A 109.3
N1 C6 H6B 109.3
P1 C6 H6B 109.3
H6A C6 H6B 108.0
N1 C7 P2 111.5(3)
N1 C7 H7A 109.3
P2 C7 H7A 109.3
N1 C7 H7B 109.3
P2 C7 H7B 109.3
H7A C7 H7B 108.0
N2 C8 P1 113.5(2)
N2 C8 H8A 108.9
P1 C8 H8A 108.9
N2 C8 H8B 108.9
P1 C8 H8B 108.9
H8A C8 H8B 107.7
N2 C9 P2 111.9(2)
N2 C9 H9A 109.2
P2 C9 H9A 109.2
N2 C9 H9B 109.2
P2 C9 H9B 109.2
H9A C9 H9B 107.9
N1 C10 C24 111.5(3)
N1 C10 H10A 109.3
C24 C10 H10A 109.3
N1 C10 H10B 109.3
C24 C10 H10B 109.3
H10A C10 H10B 108.0
N2 C11 C30 111.3(3)
N2 C11 H11A 109.4
C30 C11 H11A 109.4
N2 C11 H11B 109.4
C30 C11 H11B 109.4
H11A C11 H11B 108.0
C17 C12 C13 118.4(4)
C17 C12 P1 123.8(3)
C13 C12 P1 117.7(3)
C12 C13 C14 120.8(4)
C12 C13 H13 119.6
C14 C13 H13 119.6
C15 C14 C13 119.6(5)
C15 C14 H14 120.2
C13 C14 H14 120.2
C16 C15 C14 119.8(4)
C16 C15 H15 120.1
C14 C15 H15 120.1
C15 C16 C17 120.3(4)
C15 C16 H16 119.9
C17 C16 H16 119.9
C12 C17 C16 121.0(4)
C12 C17 H17 119.5
C16 C17 H17 119.5
C23 C18 C19 119.5(4)
C23 C18 P2 121.2(4)
C19 C18 P2 119.3(3)
C20 C19 C18 119.2(5)
C20 C19 H19 120.4
C18 C19 H19 120.4
C21 C20 C19 119.1(6)
C21 C20 H20 120.5
C19 C20 H20 120.5
C22 C21 C20 120.5(5)
C22 C21 H21 119.7
C20 C21 H21 119.7
C21 C22 C23 122.2(6)
C21 C22 H22 118.9
C23 C22 H22 118.9
C18 C23 C22 119.5(6)
C18 C23 H23 120.2
C22 C23 H23 120.2
C25 C24 C29 118.1(4)
C25 C24 C10 122.3(4)
C29 C24 C10 119.6(4)
C24 C25 C26 120.6(4)
C24 C25 H25 119.7
C26 C25 H25 119.7
C27 C26 C25 120.9(4)
C27 C26 H26 119.5
C25 C26 H26 119.5
C26 C27 C28 119.1(4)
C26 C27 H27 120.4
C28 C27 H27 120.4
C27 C28 C29 120.5(4)
C27 C28 H28 119.8
C29 C28 H28 119.8
C28 C29 C24 120.7(4)
C28 C29 H29 119.7
C24 C29 H29 119.7
C31 C30 C35 118.6(4)
C31 C30 C11 121.1(4)
C35 C30 C11 120.3(4)
C30 C31 C32 119.5(5)
C30 C31 H31 120.2
C32 C31 H31 120.2
C33 C32 C31 121.1(5)
C33 C32 H32 119.5
C31 C32 H32 119.5
C32 C33 C34 119.5(5)
C32 C33 H33 120.3
C34 C33 H33 120.3
C33 C34 C35 120.2(5)
C33 C34 H34 119.9
C35 C34 H34 119.9
C34 C35 C30 121.2(5)
C34 C35 H35 119.4
C30 C35 H35 119.4
C37 C36 C41 115.6(3)
C37 C36 B1 121.9(3)
C41 C36 B1 122.4(3)
C38 C37 C36 121.6(4)
C38 C37 H37 119.2
C36 C37 H37 119.2
C39 C38 C37 121.0(4)
C39 C38 C42B 116.0(6)
C37 C38 C42B 123.0(6)
C39 C38 C42A 122.3(5)
C37 C38 C42A 116.6(5)
C42B C38 C42A 6.8(8)
C38 C39 C40 118.8(4)
C38 C39 H39 120.6
C40 C39 H39 120.6
C39 C40 C41 120.0(4)
C39 C40 C43A 117.6(7)
C41 C40 C43A 122.5(7)
C39 C40 C43B 120.9(5)
C41 C40 C43B 119.1(5)
C43A C40 C43B 4.3(9)
C40 C41 C36 122.9(4)
C40 C41 H41 118.5
C36 C41 H41 118.5
C45 C44 C49 116.0(3)
C45 C44 B1 125.1(3)
C49 C44 B1 118.8(3)
C44 C45 C46 121.8(3)
C44 C45 H45 119.1
C46 C45 H45 119.1
C47 C46 C45 121.1(4)
C47 C46 C50B 119.0(5)
C45 C46 C50B 119.9(5)
C47 C46 C50A 119.7(6)
C45 C46 C50A 119.2(6)
C50B C46 C50A 3.7(8)
C48 C47 C46 118.3(4)
C48 C47 H47 120.9
C46 C47 H47 120.9
C47 C48 C49 120.9(4)
C47 C48 C51B 121.7(5)
C49 C48 C51B 117.3(5)
C47 C48 C51A 117.9(6)
C49 C48 C51A 121.0(6)
C51B C48 C51A 5.8(8)
C48 C49 C44 121.9(4)
C48 C49 H49 119.1
C44 C49 H49 119.1
C57 C52 C53 114.9(3)
C57 C52 B1 121.8(3)
C53 C52 B1 122.9(3)
C54 C53 C52 123.5(4)
C54 C53 H53 118.2
C52 C53 H53 118.2
C53 C54 C55 120.6(4)
C53 C54 C58 120.2(4)
C55 C54 C58 119.2(4)
C56 C55 C54 117.5(4)
C56 C55 H55 121.3
C54 C55 H55 121.3
C55 C56 C57 121.3(4)
C55 C56 C59 120.2(4)
C57 C56 C59 118.5(4)
C56 C57 C52 122.1(4)
C56 C57 H57 119.0
C52 C57 H57 119.0
F15 C58 F14 106.6(4)
F15 C58 F13 106.1(4)
F14 C58 F13 105.6(4)
F15 C58 C54 112.7(3)
F14 C58 C54 112.3(4)
F13 C58 C54 113.1(4)
F16 C59 F18 105.8(4)
F16 C59 F17 105.8(3)
F18 C59 F17 106.3(3)
F16 C59 C56 113.2(3)
F18 C59 C56 112.3(3)
F17 C59 C56 112.8(4)
C65 C60 C61 115.2(4)
C65 C60 B1 122.0(3)
C61 C60 B1 122.4(3)
C60 C61 C62 122.9(4)
C60 C61 H61 118.6
C62 C61 H61 118.6
C63 C62 C61 120.5(4)
C63 C62 C66 120.9(4)
C61 C62 C66 118.6(4)
C62 C63 C64 117.7(4)
C62 C63 H63 121.1
C64 C63 H63 121.1
C65 C64 C63 121.0(4)
C65 C64 C67B 117.8(5)
C63 C64 C67B 120.9(5)
C65 C64 C67A 120.6(6)
C63 C64 C67A 117.9(6)
C67B C64 C67A 11.3(7)
C64 C65 C60 122.6(4)
C64 C65 H65 118.7
C60 C65 H65 118.7
F23 C66 F22 105.5(4)
F23 C66 F24 105.8(4)
F22 C66 F24 106.3(4)
F23 C66 C62 112.4(4)
F22 C66 C62 113.4(4)
F24 C66 C62 112.8(4)
C52 B1 C60 103.2(3)
C52 B1 C36 111.0(3)
C60 B1 C36 112.6(3)
C52 B1 C44 114.3(3)
C60 B1 C44 110.8(3)
C36 B1 C44 105.2(3)

loop_
_geom_bond_atom_site_label_1
_geom_bond_atom_site_label_2
_geom_bond_distance
P2 C18 1.810(4)
P2 C9 1.843(4)
P2 C7 1.851(4)
P2 Fe1 2.1798(14)
Fe1 C5 2.063(5)
Fe1 C2 2.069(5)
Fe1 C4 2.069(4)
Fe1 C3 2.073(4)
Fe1 C1 2.084(5)
Fe1 P1 2.1832(13)
Fe1 H1A 1.60(2)
Fe1 H1B 1.61(3)
P1 C12 1.819(4)
P1 C8 1.835(4)
P1 C6 1.845(4)
C42A F1A 1.338(11)
C42A F3A 1.342(11)
C42A F2A 1.353(11)
C42A C38 1.482(17)
C42B F1B 1.337(11)
C42B F2B 1.337(11)
C42B F3B 1.357(11)
C42B C38 1.471(18)
C43A F6A 1.333(13)
C43A F4A 1.341(13)
C43A F5A 1.349(13)
C43A C40 1.44(2)
C43B F4B 1.338(10)
C43B F6B 1.342(10)
C43B F5B 1.344(10)
C43B C40 1.453(13)
C51A F7A 1.346(12)
C51A F9A 1.349(12)
C51A F8A 1.357(12)
C51A C48 1.50(2)
C51B F9B 1.344(10)
C51B F8B 1.352(10)
C51B F7B 1.355(10)
C51B C48 1.468(16)
C50A F12A 1.344(13)
C50A F10A 1.348(13)
C50A F11A 1.353(13)
C50A C46 1.48(2)
C50B F12B 1.343(10)
C50B F11B 1.346(10)
C50B F10B 1.358(10)
C50B C46 1.484(15)
F13 C58 1.337(5)
F14 C58 1.327(5)
F15 C58 1.323(5)
F16 C59 1.317(5)
F17 C59 1.341(5)
F18 C59 1.340(5)
C67A F20A 1.320(12)
C67A F19A 1.344(12)
C67A F21A 1.357(12)
C67A C64 1.51(2)
C67B F20B 1.313(10)
C67B F21B 1.327(11)
C67B F19B 1.396(10)
C67B C64 1.502(16)
F22 C66 1.325(5)
F23 C66 1.325(5)
F24 C66 1.327(5)
N1 C6 1.458(4)
N1 C7 1.463(5)
N1 C10 1.481(5)
N2 C9 1.446(5)
N2 C8 1.458(5)
N2 C11 1.476(5)
C1 C2 1.403(7)
C1 C5 1.410(7)
C1 H1 0.9500
C2 C3 1.377(6)
C2 H2 0.9500
C3 C4 1.378(6)
C3 H3 0.9500
C4 C5 1.404(7)
C4 H4 0.9500
C5 H5 0.9500
C6 H6A 0.9900
C6 H6B 0.9900
C7 H7A 0.9900
C7 H7B 0.9900
C8 H8A 0.9900
C8 H8B 0.9900
C9 H9A 0.9900
C9 H9B 0.9900
C10 C24 1.502(5)
C10 H10A 0.9900
C10 H10B 0.9900
C11 C30 1.508(6)
C11 H11A 0.9900
C11 H11B 0.9900
C12 C17 1.366(5)
C12 C13 1.379(6)
C13 C14 1.393(6)
C13 H13 0.9500
C14 C15 1.372(7)
C14 H14 0.9500
C15 C16 1.359(6)
C15 H15 0.9500
C16 C17 1.388(6)
C16 H16 0.9500
C17 H17 0.9500
C18 C23 1.371(6)
C18 C19 1.403(6)
C19 C20 1.402(7)
C19 H19 0.9500
C20 C21 1.402(8)
C20 H20 0.9500
C21 C22 1.307(8)
C21 H21 0.9500
C22 C23 1.395(7)
C22 H22 0.9500
C23 H23 0.9500
C24 C25 1.374(6)
C24 C29 1.390(6)
C25 C26 1.388(6)
C25 H25 0.9500
C26 C27 1.361(6)
C26 H26 0.9500
C27 C28 1.373(6)
C27 H27 0.9500
C28 C29 1.382(6)
C28 H28 0.9500
C29 H29 0.9500
C30 C31 1.368(6)
C30 C35 1.382(6)
C31 C32 1.398(7)
C31 H31 0.9500
C32 C33 1.356(8)
C32 H32 0.9500
C33 C34 1.360(8)
C33 H33 0.9500
C34 C35 1.372(7)
C34 H34 0.9500
C35 H35 0.9500
C36 C37 1.397(5)
C36 C41 1.398(5)
C36 B1 1.642(6)
C37 C38 1.390(5)
C37 H37 0.9500
C38 C39 1.375(5)
C39 C40 1.378(5)
C39 H39 0.9500
C40 C41 1.380(5)
C41 H41 0.9500
C44 C45 1.384(5)
C44 C49 1.399(5)
C44 B1 1.644(5)
C45 C46 1.390(5)
C45 H45 0.9500
C46 C47 1.374(5)
C47 C48 1.367(5)
C47 H47 0.9500
C48 C49 1.389(5)
C49 H49 0.9500
C52 C57 1.393(5)
C52 C53 1.398(5)
C52 B1 1.637(5)
C53 C54 1.372(5)
C53 H53 0.9500
C54 C55 1.387(5)
C54 C58 1.501(6)
C55 C56 1.383(5)
C55 H55 0.9500
C56 C57 1.391(5)
C56 C59 1.489(5)
C57 H57 0.9500
C60 C65 1.391(5)
C60 C61 1.393(5)
C60 B1 1.639(6)
C61 C62 1.395(6)
C61 H61 0.9500
C62 C63 1.367(6)
C62 C66 1.496(6)
C63 C64 1.399(6)
C63 H63 0.9500
C64 C65 1.375(5)
C65 H65 0.9500

loop_
_geom_torsion_atom_site_label_1
_geom_torsion_atom_site_label_2
_geom_torsion_atom_site_label_3
_geom_torsion_atom_site_label_4
_geom_torsion
C18 P2 Fe1 C5 24.0(2)
C9 P2 Fe1 C5 144.1(2)
C7 P2 Fe1 C5 -99.8(2)
C18 P2 Fe1 C2 90.7(4)
C9 P2 Fe1 C2 -149.3(4)
C7 P2 Fe1 C2 -33.2(4)
C18 P2 Fe1 C4 62.8(2)
C9 P2 Fe1 C4 -177.17(19)
C7 P2 Fe1 C4 -61.1(2)
C18 P2 Fe1 C3 95.1(2)
C9 P2 Fe1 C3 -144.9(2)
C7 P2 Fe1 C3 -28.8(2)
C18 P2 Fe1 C1 8.5(3)
C9 P2 Fe1 C1 128.5(3)
C7 P2 Fe1 C1 -115.4(3)
C18 P2 Fe1 P1 -176.95(17)
C9 P2 Fe1 P1 -56.92(14)
C7 P2 Fe1 P1 59.19(14)
C5 Fe1 P1 C12 -75.7(5)
C2 Fe1 P1 C12 -29.3(2)
C4 Fe1 P1 C12 -96.2(2)
C3 Fe1 P1 C12 -67.8(2)
C1 Fe1 P1 C12 -10.6(3)
P2 Fe1 P1 C12 174.00(14)
C5 Fe1 P1 C8 165.6(5)
C2 Fe1 P1 C8 -148.0(2)
C4 Fe1 P1 C8 145.0(2)
C3 Fe1 P1 C8 173.5(2)
C1 Fe1 P1 C8 -129.3(3)
P2 Fe1 P1 C8 55.24(14)
C5 Fe1 P1 C6 49.2(5)
C2 Fe1 P1 C6 95.6(2)
C4 Fe1 P1 C6 28.7(2)
C3 Fe1 P1 C6 57.1(2)
C1 Fe1 P1 C6 114.3(3)
P2 Fe1 P1 C6 -61.11(14)
C5 Fe1 C1 C2 118.7(4)
C4 Fe1 C1 C2 80.1(3)
C3 Fe1 C1 C2 37.3(3)
P2 Fe1 C1 C2 142.5(3)
P1 Fe1 C1 C2 -29.9(4)
C2 Fe1 C1 C5 -118.7(4)
C4 Fe1 C1 C5 -38.6(3)
C3 Fe1 C1 C5 -81.4(3)
P2 Fe1 C1 C5 23.8(4)
P1 Fe1 C1 C5 -148.6(2)
C5 C1 C2 C3 -1.7(6)
Fe1 C1 C2 C3 -61.1(3)
C5 C1 C2 Fe1 59.3(3)
C5 Fe1 C2 C3 80.7(3)
C4 Fe1 C2 C3 37.0(3)
C1 Fe1 C2 C3 118.3(4)
P2 Fe1 C2 C3 6.2(6)
P1 Fe1 C2 C3 -82.5(3)
C5 Fe1 C2 C1 -37.7(3)
C4 Fe1 C2 C1 -81.3(3)
C3 Fe1 C2 C1 -118.3(4)
P2 Fe1 C2 C1 -112.2(4)
P1 Fe1 C2 C1 159.2(3)
C1 C2 C3 C4 0.9(5)
Fe1 C2 C3 C4 -60.3(3)
C1 C2 C3 Fe1 61.1(3)
C5 Fe1 C3 C2 -81.6(3)
C4 Fe1 C3 C2 -119.2(4)
C1 Fe1 C3 C2 -37.9(3)
P2 Fe1 C3 C2 -177.3(2)
P1 Fe1 C3 C2 101.6(3)
C5 Fe1 C3 C4 37.6(3)
C2 Fe1 C3 C4 119.2(4)
C1 Fe1 C3 C4 81.3(3)
P2 Fe1 C3 C4 -58.0(3)
P1 Fe1 C3 C4 -139.2(3)
C2 C3 C4 C5 0.3(5)
Fe1 C3 C4 C5 -59.9(3)
C2 C3 C4 Fe1 60.3(3)
C5 Fe1 C4 C3 -119.1(4)
C2 Fe1 C4 C3 -37.0(3)
C1 Fe1 C4 C3 -80.4(3)
P2 Fe1 C4 C3 131.5(3)
P1 Fe1 C4 C3 49.3(3)
C2 Fe1 C4 C5 82.1(3)
C3 Fe1 C4 C5 119.1(4)
C1 Fe1 C4 C5 38.6(3)
P2 Fe1 C4 C5 -109.5(3)
P1 Fe1 C4 C5 168.4(3)
C3 C4 C5 C1 -1.4(5)
Fe1 C4 C5 C1 -61.8(3)
C3 C4 C5 Fe1 60.4(3)
C2 C1 C5 C4 1.9(5)
Fe1 C1 C5 C4 61.5(3)
C2 C1 C5 Fe1 -59.6(3)
C2 Fe1 C5 C4 -79.4(3)
C3 Fe1 C5 C4 -36.8(3)
C1 Fe1 C5 C4 -116.9(4)
P2 Fe1 C5 C4 77.6(3)
P1 Fe1 C5 C4 -28.2(6)
C2 Fe1 C5 C1 37.5(3)
C4 Fe1 C5 C1 116.9(4)
C3 Fe1 C5 C1 80.0(3)
P2 Fe1 C5 C1 -165.6(3)
P1 Fe1 C5 C1 88.7(5)
C7 N1 C6 P1 65.2(4)
C10 N1 C6 P1 -170.7(3)
C12 P1 C6 N1 145.2(3)
C8 P1 C6 N1 -110.8(3)
Fe1 P1 C6 N1 13.2(3)
C6 N1 C7 P2 -67.3(4)
C10 N1 C7 P2 168.2(3)
C18 P2 C7 N1 -142.2(3)
C9 P2 C7 N1 113.6(3)
Fe1 P2 C7 N1 -9.7(3)
C9 N2 C8 P1 64.7(4)
C11 N2 C8 P1 -169.4(3)
C12 P1 C8 N2 163.2(3)
C6 P1 C8 N2 54.3(3)
Fe1 P1 C8 N2 -67.6(3)
C8 N2 C9 P2 -66.2(3)
C11 N2 C9 P2 167.4(3)
C18 P2 C9 N2 -157.5(3)
C7 P2 C9 N2 -50.1(3)
Fe1 P2 C9 N2 71.7(3)
C6 N1 C10 C24 66.5(4)
C7 N1 C10 C24 -167.0(3)
C9 N2 C11 C30 -168.2(3)
C8 N2 C11 C30 64.6(4)
C8 P1 C12 C17 -97.1(4)
C6 P1 C12 C17 8.8(4)
Fe1 P1 C12 C17 136.5(3)
C8 P1 C12 C13 79.8(4)
C6 P1 C12 C13 -174.4(4)
Fe1 P1 C12 C13 -46.6(4)
C17 C12 C13 C14 2.3(8)
P1 C12 C13 C14 -174.7(5)
C12 C13 C14 C15 -2.3(10)
C13 C14 C15 C16 0.3(10)
C14 C15 C16 C17 1.7(8)
C13 C12 C17 C16 -0.3(7)
P1 C12 C17 C16 176.5(3)
C15 C16 C17 C12 -1.7(7)
C9 P2 C18 C23 -102.1(4)
C7 P2 C18 C23 152.2(4)
Fe1 P2 C18 C23 24.7(5)
C9 P2 C18 C19 75.1(4)
C7 P2 C18 C19 -30.5(4)
Fe1 P2 C18 C19 -158.1(3)
C23 C18 C19 C20 -0.4(7)
P2 C18 C19 C20 -177.7(4)
C18 C19 C20 C21 0.7(8)
C19 C20 C21 C22 -1.1(10)
C20 C21 C22 C23 1.1(11)
C19 C18 C23 C22 0.4(8)
P2 C18 C23 C22 177.7(4)
C21 C22 C23 C18 -0.8(10)
N1 C10 C24 C25 -109.5(4)
N1 C10 C24 C29 71.9(5)
C29 C24 C25 C26 -1.6(6)
C10 C24 C25 C26 179.7(4)
C24 C25 C26 C27 1.5(7)
C25 C26 C27 C28 -0.4(7)
C26 C27 C28 C29 -0.4(7)
C27 C28 C29 C24 0.2(7)
C25 C24 C29 C28 0.8(6)
C10 C24 C29 C28 179.5(4)
N2 C11 C30 C31 -123.9(4)
N2 C11 C30 C35 57.9(5)
C35 C30 C31 C32 -2.0(7)
C11 C30 C31 C32 179.9(4)
C30 C31 C32 C33 1.2(8)
C31 C32 C33 C34 0.7(9)
C32 C33 C34 C35 -1.8(8)
C33 C34 C35 C30 1.0(7)
C31 C30 C35 C34 0.9(7)
C11 C30 C35 C34 179.1(4)
C41 C36 C37 C38 1.0(5)
B1 C36 C37 C38 178.5(3)
C36 C37 C38 C39 2.0(6)
C36 C37 C38 C42B -176.6(6)
C36 C37 C38 C42A -173.9(6)
F1B C42B C38 C39 -68.1(10)
F2B C42B C38 C39 169.8(7)
F3B C42B C38 C39 50.3(10)
F1B C42B C38 C37 110.5(8)
F2B C42B C38 C37 -11.6(12)
F3B C42B C38 C37 -131.0(8)
F1B C42B C38 C42A 90(7)
F2B C42B C38 C42A -32(6)
F3B C42B C38 C42A -152(8)
F1A C42A C38 C39 -98.4(9)
F3A C42A C38 C39 24.4(11)
F2A C42A C38 C39 142.9(7)
F1A C42A C38 C37 77.5(9)
F3A C42A C38 C37 -159.8(7)
F2A C42A C38 C37 -41.2(10)
F1A C42A C38 C42B -122(7)
F3A C42A C38 C42B 1(6)
F2A C42A C38 C42B 119(7)
C37 C38 C39 C40 -2.3(6)
C42B C38 C39 C40 176.4(6)
C42A C38 C39 C40 173.4(6)
C38 C39 C40 C41 -0.5(6)
C38 C39 C40 C43A 178.8(7)
C38 C39 C40 C43B -178.1(6)
F6A C43A C40 C39 165.0(9)
F4A C43A C40 C39 40.7(13)
F5A C43A C40 C39 -76.4(12)
F6A C43A C40 C41 -15.8(15)
F4A C43A C40 C41 -140.1(9)
F5A C43A C40 C41 102.9(11)
F6A C43A C40 C43B 23(11)
F4A C43A C40 C43B -101(12)
F5A C43A C40 C43B 142(13)
F4B C43B C40 C39 -16.8(11)
F6B C43B C40 C39 109.7(8)
F5B C43B C40 C39 -138.3(7)
F4B C43B C40 C41 165.5(7)
F6B C43B C40 C41 -68.0(10)
F5B C43B C40 C41 44.0(10)
F4B C43B C40 C43A 23(11)
F6B C43B C40 C43A 149(12)
F5B C43B C40 C43A -99(12)
C39 C40 C41 C36 3.7(6)
C43A C40 C41 C36 -175.5(7)
C43B C40 C41 C36 -178.6(6)
C37 C36 C41 C40 -3.9(5)
B1 C36 C41 C40 178.7(4)
C49 C44 C45 C46 2.1(6)
B1 C44 C45 C46 177.7(4)
C44 C45 C46 C47 -1.1(6)
C44 C45 C46 C50B -179.4(6)
C44 C45 C46 C50A 176.4(7)
F12B C50B C46 C47 1.6(11)
F11B C50B C46 C47 124.3(7)
F10B C50B C46 C47 -117.9(8)
F12B C50B C46 C45 180.0(7)
F11B C50B C46 C45 -57.3(9)
F10B C50B C46 C45 60.5(9)
F12B C50B C46 C50A -100(13)
F11B C50B C46 C50A 23(12)
F10B C50B C46 C50A 141(13)
F12A C50A C46 C47 23.8(13)
F10A C50A C46 C47 -95.8(10)
F11A C50A C46 C47 146.9(9)
F12A C50A C46 C45 -153.7(9)
F10A C50A C46 C45 86.7(11)
F11A C50A C46 C45 -30.6(14)
F12A C50A C46 C50B 104(13)
F10A C50A C46 C50B -15(12)
F11A C50A C46 C50B -133(13)
C45 C46 C47 C48 -0.4(6)
C50B C46 C47 C48 178.0(6)
C50A C46 C47 C48 -177.8(7)
C46 C47 C48 C49 0.8(6)
C46 C47 C48 C51B -178.6(6)
C46 C47 C48 C51A 176.5(7)
F9B C51B C48 C47 -113.4(8)
F8B C51B C48 C47 9.0(11)
F7B C51B C48 C47 127.3(7)
F9B C51B C48 C49 67.3(9)
F8B C51B C48 C49 -170.4(7)
F7B C51B C48 C49 -52.1(10)
F9B C51B C48 C51A -64(9)
F8B C51B C48 C51A 58(9)
F7B C51B C48 C51A 177(10)
F7A C51A C48 C47 156.7(8)
F9A C51A C48 C47 -83.1(11)
F8A C51A C48 C47 34.7(12)
F7A C51A C48 C49 -27.5(13)
F9A C51A C48 C49 92.6(10)
F8A C51A C48 C49 -149.6(8)
F7A C51A C48 C51B 24(8)
F9A C51A C48 C51B 144(10)
F8A C51A C48 C51B -98(9)
C47 C48 C49 C44 0.3(6)
C51B C48 C49 C44 179.7(6)
C51A C48 C49 C44 -175.3(7)
C45 C44 C49 C48 -1.7(6)
B1 C44 C49 C48 -177.6(4)
C57 C52 C53 C54 -2.9(6)
B1 C52 C53 C54 -175.7(3)
C52 C53 C54 C55 3.4(6)
C52 C53 C54 C58 -176.3(4)
C53 C54 C55 C56 -1.2(6)
C58 C54 C55 C56 178.6(4)
C54 C55 C56 C57 -1.4(6)
C54 C55 C56 C59 179.1(4)
C55 C56 C57 C52 1.8(6)
C59 C56 C57 C52 -178.6(3)
C53 C52 C57 C56 0.3(5)
B1 C52 C57 C56 173.1(3)
C53 C54 C58 F15 145.1(4)
C55 C54 C58 F15 -34.6(6)
C53 C54 C58 F14 -94.5(5)
C55 C54 C58 F14 85.7(5)
C53 C54 C58 F13 24.8(6)
C55 C54 C58 F13 -155.0(4)
C55 C56 C59 F16 112.5(4)
C57 C56 C59 F16 -67.1(5)
C55 C56 C59 F18 -127.7(4)
C57 C56 C59 F18 52.7(5)
C55 C56 C59 F17 -7.6(6)
C57 C56 C59 F17 172.8(3)
C65 C60 C61 C62 -0.9(5)
B1 C60 C61 C62 -174.3(3)
C60 C61 C62 C63 0.5(6)
C60 C61 C62 C66 -178.2(3)
C61 C62 C63 C64 0.4(6)
C66 C62 C63 C64 179.1(4)
C62 C63 C64 C65 -0.8(6)
C62 C63 C64 C67B -175.5(6)
C62 C63 C64 C67A 172.0(6)
F20B C67B C64 C65 176.9(7)
F21B C67B C64 C65 53.7(10)
F19B C67B C64 C65 -59.4(10)
F20B C67B C64 C63 -8.2(11)
F21B C67B C64 C63 -131.5(8)
F19B C67B C64 C63 115.4(8)
F20B C67B C64 C67A 70(4)
F21B C67B C64 C67A -54(4)
F19B C67B C64 C67A -167(5)
F20A C67A C64 C65 144.4(8)
F19A C67A C64 C65 -94.3(9)
F21A C67A C64 C65 23.5(12)
F20A C67A C64 C63 -28.5(12)
F19A C67A C64 C63 92.9(9)
F21A C67A C64 C63 -149.3(8)
F20A C67A C64 C67B -137(5)
F19A C67A C64 C67B -16(4)
F21A C67A C64 C67B 102(5)
C63 C64 C65 C60 0.4(6)
C67B C64 C65 C60 175.3(6)
C67A C64 C65 C60 -172.2(6)
C61 C60 C65 C64 0.4(6)
B1 C60 C65 C64 173.9(4)
C63 C62 C66 F23 126.3(5)
C61 C62 C66 F23 -55.0(5)
C63 C62 C66 F22 6.7(6)
C61 C62 C66 F22 -174.5(4)
C63 C62 C66 F24 -114.1(5)
C61 C62 C66 F24 64.6(5)
C57 C52 B1 C60 -75.3(4)
C53 C52 B1 C60 97.1(4)
C57 C52 B1 C36 164.0(3)
C53 C52 B1 C36 -23.7(5)
C57 C52 B1 C44 45.2(5)
C53 C52 B1 C44 -142.5(4)
C65 C60 B1 C52 -77.3(4)
C61 C60 B1 C52 95.7(4)
C65 C60 B1 C36 42.4(5)
C61 C60 B1 C36 -144.6(3)
C65 C60 B1 C44 160.0(3)
C61 C60 B1 C44 -27.0(4)
C37 C36 B1 C52 143.6(3)
C41 C36 B1 C52 -39.1(5)
C37 C36 B1 C60 28.5(5)
C41 C36 B1 C60 -154.2(3)
C37 C36 B1 C44 -92.3(4)
C41 C36 B1 C44 85.0(4)
C45 C44 B1 C52 21.3(5)
C49 C44 B1 C52 -163.1(3)
C45 C44 B1 C60 137.4(4)
C49 C44 B1 C60 -47.1(4)
C45 C44 B1 C36 -100.6(4)
C49 C44 B1 C36 74.9(4)
